data_2216750
loop_
_publ_author_name
'Xian-Hong Yin'
'Kai Zhao'
'Yu Feng'
'Jie Zhu'

_publ_section_title
;Bis[6-(3,5-dimethyl-1<i>H</i>-pyrazol-1-yl-\k<i>N</i>^2^)picolinato-\k^2^<i>N</i>,<i>O</i>]zinc(II)
 trihydrate
;
_journal_coeditor_code SG2196
_journal_issue 12
_journal_name_full 'Acta Crystallographica Section E'
_journal_page_first m2926
_journal_page_last m2926
_journal_paper_doi 10.1107/S1600536807054608
_journal_volume 63
_journal_year 2007
_chemical_formula_iupac '[Zn (C11 H10 N3 O2)2], 3H2 O1'
_chemical_formula_moiety 'C22 H20 N6 O4 Zn, 3H2 O1'
_chemical_formula_sum 'C22 H26 N6 O7 Zn'
_chemical_formula_weight 551.86
_chemical_name_systematic
;Bis[6-(3,5-dimethyl-1<i>H</i>-pyrazol-1-yl-\kN^2^)picolinato-\k^2^N,O]zinc(II)
trihydrate
;
_space_group_IT_number 2
_symmetry_cell_setting triclinic
_symmetry_space_group_name_Hall '-P 1'
_symmetry_space_group_name_H-M 'P -1'
_atom_sites_solution_hydrogens geom
_atom_sites_solution_primary direct
_atom_sites_solution_secondary difmap
_audit_creation_method SHELXL-97
_cell_angle_alpha 71.334(2)
_cell_angle_beta 74.505(2)
_cell_angle_gamma 84.772(3)
_cell_formula_units_Z 2
_cell_length_a 9.8071(9)
_cell_length_b 10.8388(12)
_cell_length_c 12.6766(16)
_cell_measurement_reflns_used 3006
_cell_measurement_temperature 298(2)
_cell_measurement_theta_max 25.916
_cell_measurement_theta_min 2.205
_cell_volume 1230.2(2)
_computing_cell_refinement 'SMART (Siemens, 1996)'
_computing_data_collection 'SMART (Siemens, 1996)'
_computing_data_reduction 'SAINT (Siemens, 1996)'
_computing_molecular_graphics 'SHELXTL (Sheldrick, 1997b)'
_computing_publication_material 'SHELXTL (Sheldrick, 1997b)'
_computing_structure_refinement 'SHELXL97 (Sheldrick, 1997a)'
_computing_structure_solution 'SHELXS97 (Sheldrick, 1997a)'
_diffrn_ambient_temperature 298(2)
_diffrn_measured_fraction_theta_full 0.978
_diffrn_measured_fraction_theta_max 0.978
_diffrn_measurement_device_type 'Bruker SMART CCD area-detector'
_diffrn_measurement_method 'phi and omega scans'
_diffrn_radiation_monochromator graphite
_diffrn_radiation_source 'fine-focus sealed tube'
_diffrn_radiation_type MoK\a
_diffrn_radiation_wavelength 0.71073
_diffrn_reflns_av_R_equivalents 0.0213
_diffrn_reflns_av_sigmaI/netI 0.0458
_diffrn_reflns_limit_h_max 11
_diffrn_reflns_limit_h_min -11
_diffrn_reflns_limit_k_max 12
_diffrn_reflns_limit_k_min -12
_diffrn_reflns_limit_l_max 12
_diffrn_reflns_limit_l_min -15
_diffrn_reflns_number 6315
_diffrn_reflns_theta_full 25.01
_diffrn_reflns_theta_max 25.01
_diffrn_reflns_theta_min 1.75
_exptl_absorpt_coefficient_mu 1.053
_exptl_absorpt_correction_T_max 0.7161
_exptl_absorpt_correction_T_min 0.6212
_exptl_absorpt_correction_type multi-scan
_exptl_absorpt_process_details '(SADABS; Sheldrick, 1996)'
_exptl_crystal_colour colorless
_exptl_crystal_density_diffrn 1.490
_exptl_crystal_density_method 'not measured'
_exptl_crystal_description block
_exptl_crystal_F_000 572
_exptl_crystal_size_max 0.50
_exptl_crystal_size_mid 0.48
_exptl_crystal_size_min 0.34
_refine_diff_density_max 0.496
_refine_diff_density_min -0.384
_refine_ls_extinction_method none
_refine_ls_goodness_of_fit_ref 1.037
_refine_ls_hydrogen_treatment constr
_refine_ls_matrix_type full
_refine_ls_number_parameters 334
_refine_ls_number_reflns 4251
_refine_ls_number_restraints 0
_refine_ls_restrained_S_all 1.037
_refine_ls_R_factor_all 0.0614
_refine_ls_R_factor_gt 0.0417
_refine_ls_shift/su_max 0.001
_refine_ls_shift/su_mean 0.000
_refine_ls_structure_factor_coef Fsqd
_refine_ls_weighting_details 'calc w=1/[\s^2^(Fo^2^)+(0.0638P)^2^+0.5328P] where P=(Fo^2^+2Fc^2^)/3'
_refine_ls_weighting_scheme calc
_refine_ls_wR_factor_gt 0.1130
_refine_ls_wR_factor_ref 0.1247
_reflns_number_gt 3192
_reflns_number_total 4251
_reflns_threshold_expression >2sigma(I)
_cod_data_source_file sg2196.cif
_cod_data_source_block I
_cod_depositor_comments
;
The following automatic conversions were performed:
'_symmetry_cell_setting' value 'Triclinic' changed to 'triclinic'
according to '/home/saulius/struct/CIF-dictionaries/cif_core.dic'
dictionary named 'cif_core.dic' version 2.4.1 from 2010-06-29.

Automatic conversion script
Id: cif_fix_enum 1527 2010-12-29 10:47:43Z saulius 

The following automatic conversions were performed:

'_symmetry_cell_setting' value 'Triclinic' changed to 'triclinic'
according to /home/saulius/struct/CIF-dictionaries/cif_core.dic
dictionary named 'cif_core.dic' version 2.4.1 from 2010-06-29.

Automatic conversion script
Id: cif_fix_values 1715 2011-07-08 13:25:40Z adriana 
;
_cod_database_code 2216750
_cod_database_fobs_code 2216750

loop_
_symmetry_equiv_pos_as_xyz
'x, y, z'
'-x, -y, -z'

loop_
_atom_site_type_symbol
_atom_site_label
_atom_site_fract_x
_atom_site_fract_y
_atom_site_fract_z
_atom_site_U_iso_or_equiv
_atom_site_adp_type
_atom_site_calc_flag
_atom_site_refinement_flags
_atom_site_occupancy
Zn Zn1 0.78562(4) 0.71982(4) 0.72699(4) 0.04776(17) Uani d . 1
N N1 0.8809(3) 0.8979(2) 0.6879(2) 0.0383(6) Uani d . 1
N N2 1.0937(3) 0.8039(3) 0.6297(2) 0.0415(6) Uani d . 1
N N3 1.0155(3) 0.6935(3) 0.6573(2) 0.0432(7) Uani d . 1
N N4 0.6810(3) 0.5449(2) 0.7692(2) 0.0382(6) Uani d . 1
N N5 0.7234(3) 0.4926(3) 0.9470(2) 0.0445(7) Uani d . 1
N N6 0.7831(3) 0.6137(3) 0.9073(3) 0.0500(7) Uani d . 1
O O1 0.6140(3) 0.8407(3) 0.7764(3) 0.0775(9) Uani d . 1
O O2 0.5565(3) 1.0410(3) 0.7860(3) 0.0882(10) Uani d . 1
O O3 0.7335(3) 0.7301(3) 0.5734(2) 0.0631(7) Uani d . 1
O O4 0.6151(3) 0.6316(3) 0.4964(2) 0.0604(7) Uani d . 1
O O5 0.6801(4) 0.8398(4) 0.2929(3) 0.1290(17) Uani d . 1
H H5A 0.6557 0.7771 0.3548 0.155 Uiso d R 1
H H5B 0.6060 0.8730 0.2720 0.155 Uiso d R 1
O O6 0.0977(5) 0.0193(5) 0.8593(4) 0.1492(18) Uani d . 1
H H6A 0.1701 0.0622 0.8137 0.179 Uiso d R 1
H H6B 0.1187 -0.0245 0.9216 0.179 Uiso d R 1
O O7 0.8467(7) 0.1337(7) 0.9299(5) 0.095(2) Uani d P 0.50
H H7D 0.7748 0.0855 0.9498 0.113 Uiso d PR 0.50
H H7E 0.9202 0.0906 0.9094 0.113 Uiso d PR 0.50
O O8 0.6242(9) 0.0134(8) 0.9945(6) 0.131(3) Uani d P 0.50
H H8A 0.5892 0.0190 0.9386 0.157 Uiso d PR 0.50
H H8B 0.5582 -0.0035 1.0561 0.157 Uiso d PR 0.50
C C1 0.6401(4) 0.9559(4) 0.7605(4) 0.0607(10) Uani d . 1
C C2 0.7947(4) 0.9962(3) 0.7060(3) 0.0471(8) Uani d . 1
C C3 0.8450(5) 1.1204(4) 0.6748(4) 0.0624(11) Uani d . 1
H H3 0.7846 1.1883 0.6876 0.075 Uiso calc R 1
C C4 0.9862(5) 1.1418(4) 0.6245(4) 0.0698(12) Uani d . 1
H H4 1.0222 1.2254 0.6014 0.084 Uiso calc R 1
C C5 1.0746(4) 1.0412(3) 0.6078(3) 0.0586(10) Uani d . 1
H H5 1.1709 1.0549 0.5745 0.070 Uiso calc R 1
C C6 1.0172(3) 0.9183(3) 0.6419(3) 0.0401(7) Uani d . 1
C C7 1.3505(4) 0.8774(4) 0.5519(4) 0.0664(11) Uani d . 1
H H7A 1.4403 0.8362 0.5319 0.100 Uiso calc R 1
H H7B 1.3475 0.9097 0.6147 0.100 Uiso calc R 1
H H7C 1.3378 0.9484 0.4867 0.100 Uiso calc R 1
C C8 1.2346(4) 0.7804(4) 0.5869(3) 0.0479(8) Uani d . 1
C C9 1.2439(4) 0.6538(4) 0.5886(3) 0.0542(9) Uani d . 1
H H9 1.3260 0.6091 0.5650 0.065 Uiso calc R 1
C C10 1.1074(4) 0.6037(3) 0.6322(3) 0.0466(8) Uani d . 1
C C11 1.0586(5) 0.4695(4) 0.6528(4) 0.0672(11) Uani d . 1
H H11A 1.0213 0.4290 0.7338 0.101 Uiso calc R 1
H H11B 1.1370 0.4190 0.6243 0.101 Uiso calc R 1
H H11C 0.9862 0.4742 0.6135 0.101 Uiso calc R 1
C C12 0.6603(3) 0.6400(4) 0.5754(3) 0.0475(8) Uani d . 1
C C13 0.6244(3) 0.5298(3) 0.6900(3) 0.0409(8) Uani d . 1
C C14 0.5401(4) 0.4242(3) 0.7133(3) 0.0506(9) Uani d . 1
H H14 0.5027 0.4128 0.6570 0.061 Uiso calc R 1
C C15 0.5132(4) 0.3362(3) 0.8224(4) 0.0581(10) Uani d . 1
H H15 0.4557 0.2649 0.8403 0.070 Uiso calc R 1
C C16 0.5703(4) 0.3526(3) 0.9051(4) 0.0562(10) Uani d . 1
H H16 0.5516 0.2943 0.9792 0.067 Uiso calc R 1
C C17 0.6566(3) 0.4596(3) 0.8736(3) 0.0410(8) Uani d . 1
C C18 0.6907(5) 0.2913(5) 1.1241(4) 0.0839(15) Uani d . 1
H H18A 0.5892 0.2888 1.1455 0.126 Uiso calc R 1
H H18B 0.7252 0.2645 1.1922 0.126 Uiso calc R 1
H H18C 0.7268 0.2334 1.0793 0.126 Uiso calc R 1
C C19 0.7389(4) 0.4274(4) 1.0543(3) 0.0550(9) Uani d . 1
C C20 0.8090(5) 0.5092(4) 1.0815(4) 0.0683(11) Uani d . 1
H H20 0.8359 0.4921 1.1499 0.082 Uiso calc R 1
C C21 0.8344(4) 0.6234(4) 0.9900(3) 0.0586(10) Uani d . 1
C C22 0.9040(6) 0.7455(5) 0.9796(4) 0.0874(15) Uani d . 1
H H22A 0.9557 0.7839 0.9012 0.131 Uiso calc R 1
H H22B 0.9678 0.7251 1.0286 0.131 Uiso calc R 1
H H22C 0.8331 0.8057 1.0022 0.131 Uiso calc R 1

loop_
_atom_site_aniso_label
_atom_site_aniso_U_11
_atom_site_aniso_U_22
_atom_site_aniso_U_33
_atom_site_aniso_U_12
_atom_site_aniso_U_13
_atom_site_aniso_U_23
Zn1 0.0398(3) 0.0390(2) 0.0616(3) -0.01119(17) -0.00741(19) -0.01302(19)
N1 0.0382(15) 0.0338(14) 0.0419(15) -0.0030(11) -0.0058(12) -0.0131(12)
N2 0.0337(15) 0.0418(15) 0.0484(17) -0.0082(12) -0.0060(12) -0.0147(13)
N3 0.0382(15) 0.0382(15) 0.0549(17) -0.0030(12) -0.0093(13) -0.0181(13)
N4 0.0299(14) 0.0380(14) 0.0459(16) -0.0034(11) -0.0060(12) -0.0139(13)
N5 0.0404(16) 0.0452(16) 0.0454(17) -0.0098(13) -0.0081(13) -0.0104(13)
N6 0.0505(18) 0.0460(17) 0.0533(18) -0.0136(14) -0.0101(14) -0.0139(14)
O1 0.0384(15) 0.0589(18) 0.116(3) -0.0053(13) 0.0062(15) -0.0210(17)
O2 0.072(2) 0.077(2) 0.099(2) 0.0321(17) -0.0020(18) -0.0289(18)
O3 0.0582(16) 0.0646(17) 0.0608(17) -0.0278(13) -0.0192(13) -0.0005(13)
O4 0.0574(16) 0.0719(18) 0.0553(16) -0.0067(13) -0.0205(13) -0.0173(14)
O5 0.080(2) 0.153(4) 0.115(3) -0.041(2) -0.044(2) 0.038(3)
O6 0.129(4) 0.166(5) 0.126(4) -0.039(3) -0.019(3) -0.010(3)
O7 0.091(5) 0.140(6) 0.073(4) 0.026(4) -0.025(4) -0.064(4)
O8 0.148(7) 0.145(7) 0.065(5) 0.030(6) 0.015(5) -0.028(5)
C1 0.053(2) 0.054(2) 0.063(3) 0.0125(19) -0.0038(19) -0.014(2)
C2 0.054(2) 0.0384(19) 0.047(2) 0.0061(16) -0.0117(17) -0.0136(16)
C3 0.083(3) 0.038(2) 0.070(3) 0.006(2) -0.020(2) -0.0228(19)
C4 0.086(3) 0.041(2) 0.083(3) -0.020(2) -0.014(3) -0.021(2)
C5 0.053(2) 0.050(2) 0.073(3) -0.0167(18) -0.006(2) -0.022(2)
C6 0.0387(18) 0.0407(18) 0.0419(19) -0.0071(14) -0.0069(15) -0.0147(15)
C7 0.036(2) 0.080(3) 0.070(3) -0.0162(19) -0.0033(18) -0.010(2)
C8 0.0353(19) 0.065(2) 0.040(2) -0.0056(16) -0.0071(15) -0.0127(17)
C9 0.041(2) 0.066(3) 0.054(2) 0.0098(18) -0.0102(17) -0.0214(19)
C10 0.046(2) 0.047(2) 0.051(2) 0.0061(16) -0.0133(16) -0.0218(17)
C11 0.067(3) 0.050(2) 0.091(3) 0.0059(19) -0.021(2) -0.032(2)
C12 0.0327(18) 0.057(2) 0.053(2) -0.0024(16) -0.0107(16) -0.0168(17)
C13 0.0324(17) 0.0436(18) 0.051(2) 0.0008(14) -0.0089(15) -0.0212(16)
C14 0.048(2) 0.045(2) 0.069(3) -0.0004(16) -0.0194(18) -0.0272(19)
C15 0.059(2) 0.0376(19) 0.080(3) -0.0138(17) -0.023(2) -0.0139(19)
C16 0.058(2) 0.0375(19) 0.067(3) -0.0127(17) -0.0168(19) -0.0049(18)
C17 0.0358(18) 0.0367(17) 0.048(2) -0.0010(14) -0.0079(15) -0.0117(15)
C18 0.096(4) 0.083(3) 0.060(3) -0.036(3) -0.026(3) 0.011(2)
C19 0.051(2) 0.061(2) 0.047(2) -0.0128(18) -0.0057(17) -0.0093(18)
C20 0.072(3) 0.086(3) 0.049(2) -0.018(2) -0.019(2) -0.015(2)
C21 0.055(2) 0.068(3) 0.058(2) -0.0155(19) -0.0137(19) -0.023(2)
C22 0.105(4) 0.082(3) 0.088(3) -0.035(3) -0.036(3) -0.025(3)

loop_
_atom_type_symbol
_atom_type_description
_atom_type_scat_dispersion_real
_atom_type_scat_dispersion_imag
_atom_type_scat_source
C C 0.0033 0.0016 'International Tables Vol C Tables 4.2.6.8 and 6.1.1.4'
H H 0.0000 0.0000 'International Tables Vol C Tables 4.2.6.8 and 6.1.1.4'
N N 0.0061 0.0033 'International Tables Vol C Tables 4.2.6.8 and 6.1.1.4'
O O 0.0106 0.0060 'International Tables Vol C Tables 4.2.6.8 and 6.1.1.4'
Zn Zn 0.2839 1.4301 'International Tables Vol C Tables 4.2.6.8 and 6.1.1.4'

loop_
_geom_angle_atom_site_label_1
_geom_angle_atom_site_label_2
_geom_angle_atom_site_label_3
_geom_angle
N1 Zn1 N4 177.31(10)
N1 Zn1 O3 103.44(10)
N4 Zn1 O3 76.71(10)
N1 Zn1 O1 76.63(10)
N4 Zn1 O1 100.68(11)
O3 Zn1 O1 93.81(12)
N1 Zn1 N6 106.66(10)
N4 Zn1 N6 73.18(10)
O3 Zn1 N6 149.89(10)
O1 Zn1 N6 92.03(12)
N1 Zn1 N3 73.01(10)
N4 Zn1 N3 109.68(10)
O3 Zn1 N3 94.08(10)
O1 Zn1 N3 149.62(11)
N6 Zn1 N3 95.67(11)
C6 N1 C2 120.2(3)
C6 N1 Zn1 123.3(2)
C2 N1 Zn1 116.4(2)
C8 N2 N3 110.3(3)
C8 N2 C6 132.7(3)
N3 N2 C6 116.8(2)
C10 N3 N2 105.8(3)
C10 N3 Zn1 140.6(2)
N2 N3 Zn1 113.60(18)
C17 N4 C13 120.8(3)
C17 N4 Zn1 122.4(2)
C13 N4 Zn1 116.4(2)
C19 N5 N6 110.9(3)
C19 N5 C17 132.4(3)
N6 N5 C17 116.7(3)
C21 N6 N5 105.8(3)
C21 N6 Zn1 139.6(3)
N5 N6 Zn1 114.1(2)
C1 O1 Zn1 117.6(2)
C12 O3 Zn1 117.6(2)
H5A O5 H5B 108.5
H6A O6 H6B 108.5
H7D O7 H7E 108.6
H8A O8 H8B 108.7
O1 C1 O2 127.8(4)
O1 C1 C2 115.7(3)
O2 C1 C2 116.5(4)
N1 C2 C3 121.2(3)
N1 C2 C1 113.5(3)
C3 C2 C1 125.3(3)
C4 C3 C2 118.4(4)
C4 C3 H3 120.8
C2 C3 H3 120.8
C5 C4 C3 120.4(4)
C5 C4 H4 119.8
C3 C4 H4 119.8
C4 C5 C6 118.2(4)
C4 C5 H5 120.9
C6 C5 H5 120.9
N1 C6 C5 121.5(3)
N1 C6 N2 113.0(3)
C5 C6 N2 125.4(3)
C8 C7 H7A 109.5
C8 C7 H7B 109.5
H7A C7 H7B 109.5
C8 C7 H7C 109.5
H7A C7 H7C 109.5
H7B C7 H7C 109.5
C9 C8 N2 106.2(3)
C9 C8 C7 129.0(4)
N2 C8 C7 124.7(3)
C8 C9 C10 107.1(3)
C8 C9 H9 126.5
C10 C9 H9 126.5
N3 C10 C9 110.7(3)
N3 C10 C11 120.3(3)
C9 C10 C11 129.0(3)
C10 C11 H11A 109.5
C10 C11 H11B 109.5
H11A C11 H11B 109.5
C10 C11 H11C 109.5
H11A C11 H11C 109.5
H11B C11 H11C 109.5
O4 C12 O3 127.0(3)
O4 C12 C13 117.7(3)
O3 C12 C13 115.3(3)
N4 C13 C14 121.2(3)
N4 C13 C12 113.6(3)
C14 C13 C12 125.2(3)
C15 C14 C13 118.1(3)
C15 C14 H14 120.9
C13 C14 H14 120.9
C16 C15 C14 120.8(3)
C16 C15 H15 119.6
C14 C15 H15 119.6
C15 C16 C17 117.4(3)
C15 C16 H16 121.3
C17 C16 H16 121.3
N4 C17 C16 121.8(3)
N4 C17 N5 112.9(3)
C16 C17 N5 125.3(3)
C19 C18 H18A 109.5
C19 C18 H18B 109.5
H18A C18 H18B 109.5
C19 C18 H18C 109.5
H18A C18 H18C 109.5
H18B C18 H18C 109.5
C20 C19 N5 105.4(3)
C20 C19 C18 128.3(4)
N5 C19 C18 126.3(4)
C19 C20 C21 108.2(4)
C19 C20 H20 125.9
C21 C20 H20 125.9
N6 C21 C20 109.7(3)
N6 C21 C22 121.4(4)
C20 C21 C22 128.9(4)
C21 C22 H22A 109.5
C21 C22 H22B 109.5
H22A C22 H22B 109.5
C21 C22 H22C 109.5
H22A C22 H22C 109.5
H22B C22 H22C 109.5

loop_
_geom_bond_atom_site_label_1
_geom_bond_atom_site_label_2
_geom_bond_distance
_geom_bond_publ_flag
Zn1 N1 2.077(3) yes
Zn1 N4 2.084(3) yes
Zn1 O3 2.109(3) yes
Zn1 O1 2.122(3) yes
Zn1 N6 2.200(3) yes
Zn1 N3 2.219(3) yes
N1 C6 1.315(4) ?
N1 C2 1.339(4) ?
N2 C8 1.376(4) ?
N2 N3 1.377(3) ?
N2 C6 1.420(4) ?
N3 C10 1.322(4) ?
N4 C17 1.323(4) ?
N4 C13 1.328(4) ?
N5 C19 1.359(5) ?
N5 N6 1.371(4) ?
N5 C17 1.416(4) ?
N6 C21 1.313(5) ?
O1 C1 1.239(5) ?
O2 C1 1.240(5) ?
O3 C12 1.253(4) ?
O4 C12 1.230(4) ?
O5 H5A 0.8500 ?
O5 H5B 0.8500 ?
O6 H6A 0.8500 ?
O6 H6B 0.8499 ?
O7 H7D 0.8499 ?
O7 H7E 0.8499 ?
O8 H8A 0.8500 ?
O8 H8B 0.8500 ?
C1 C2 1.528(5) ?
C2 C3 1.374(5) ?
C3 C4 1.367(6) ?
C3 H3 0.9300 ?
C4 C5 1.364(6) ?
C4 H4 0.9300 ?
C5 C6 1.385(4) ?
C5 H5 0.9300 ?
C7 C8 1.498(5) ?
C7 H7A 0.9600 ?
C7 H7B 0.9600 ?
C7 H7C 0.9600 ?
C8 C9 1.361(5) ?
C9 C10 1.392(5) ?
C9 H9 0.9300 ?
C10 C11 1.493(5) ?
C11 H11A 0.9600 ?
C11 H11B 0.9600 ?
C11 H11C 0.9600 ?
C12 C13 1.534(5) ?
C13 C14 1.380(5) ?
C14 C15 1.378(5) ?
C14 H14 0.9300 ?
C15 C16 1.377(5) ?
C15 H15 0.9300 ?
C16 C17 1.387(5) ?
C16 H16 0.9300 ?
C18 C19 1.500(5) ?
C18 H18A 0.9600 ?
C18 H18B 0.9600 ?
C18 H18C 0.9600 ?
C19 C20 1.346(6) ?
C20 C21 1.387(6) ?
C20 H20 0.9300 ?
C21 C22 1.496(5) ?
C22 H22A 0.9600 ?
C22 H22B 0.9600 ?
C22 H22C 0.9600 ?

loop_
_geom_torsion_atom_site_label_1
_geom_torsion_atom_site_label_2
_geom_torsion_atom_site_label_3
_geom_torsion_atom_site_label_4
_geom_torsion
N4 Zn1 N1 C6 18E1(10)
O3 Zn1 N1 C6 -88.5(3)
O1 Zn1 N1 C6 -179.2(3)
N6 Zn1 N1 C6 92.7(3)
N3 Zn1 N1 C6 1.7(2)
N4 Zn1 N1 C2 -5(2)
O3 Zn1 N1 C2 87.9(2)
O1 Zn1 N1 C2 -2.8(2)
N6 Zn1 N1 C2 -90.9(2)
N3 Zn1 N1 C2 178.1(3)
C8 N2 N3 C10 0.2(3)
C6 N2 N3 C10 176.0(3)
C8 N2 N3 Zn1 -179.8(2)
C6 N2 N3 Zn1 -4.1(3)
N1 Zn1 N3 C10 -178.7(4)
N4 Zn1 N3 C10 1.5(4)
O3 Zn1 N3 C10 -75.9(4)
O1 Zn1 N3 C10 179.5(3)
N6 Zn1 N3 C10 75.6(4)
N1 Zn1 N3 N2 1.4(2)
N4 Zn1 N3 N2 -178.5(2)
O3 Zn1 N3 N2 104.2(2)
O1 Zn1 N3 N2 -0.5(4)
N6 Zn1 N3 N2 -104.3(2)
N1 Zn1 N4 C17 -84(2)
O3 Zn1 N4 C17 -177.9(3)
O1 Zn1 N4 C17 -86.4(3)
N6 Zn1 N4 C17 2.4(2)
N3 Zn1 N4 C17 92.5(3)
N1 Zn1 N4 C13 88(2)
O3 Zn1 N4 C13 -5.7(2)
O1 Zn1 N4 C13 85.7(2)
N6 Zn1 N4 C13 174.6(2)
N3 Zn1 N4 C13 -95.3(2)
C19 N5 N6 C21 -0.4(4)
C17 N5 N6 C21 178.3(3)
C19 N5 N6 Zn1 173.5(2)
C17 N5 N6 Zn1 -7.7(3)
N1 Zn1 N6 C21 -8.9(4)
N4 Zn1 N6 C21 173.9(4)
O3 Zn1 N6 C21 173.4(4)
O1 Zn1 N6 C21 -85.5(4)
N3 Zn1 N6 C21 65.1(4)
N1 Zn1 N6 N5 -179.8(2)
N4 Zn1 N6 N5 3.0(2)
O3 Zn1 N6 N5 2.4(4)
O1 Zn1 N6 N5 103.5(2)
N3 Zn1 N6 N5 -105.9(2)
N1 Zn1 O1 C1 1.3(3)
N4 Zn1 O1 C1 -178.8(3)
O3 Zn1 O1 C1 -101.6(3)
N6 Zn1 O1 C1 107.9(3)
N3 Zn1 O1 C1 3.1(5)
N1 Zn1 O3 C12 -172.6(3)
N4 Zn1 O3 C12 4.6(3)
O1 Zn1 O3 C12 -95.5(3)
N6 Zn1 O3 C12 5.2(4)
N3 Zn1 O3 C12 113.9(3)
Zn1 O1 C1 O2 -177.9(4)
Zn1 O1 C1 C2 0.3(5)
C6 N1 C2 C3 1.6(5)
Zn1 N1 C2 C3 -174.9(3)
C6 N1 C2 C1 -179.7(3)
Zn1 N1 C2 C1 3.8(4)
O1 C1 C2 N1 -2.7(5)
O2 C1 C2 N1 175.7(3)
O1 C1 C2 C3 175.9(4)
O2 C1 C2 C3 -5.6(6)
N1 C2 C3 C4 0.0(6)
C1 C2 C3 C4 -178.6(4)
C2 C3 C4 C5 -1.2(6)
C3 C4 C5 C6 0.8(6)
C2 N1 C6 C5 -2.0(5)
Zn1 N1 C6 C5 174.2(3)
C2 N1 C6 N2 179.4(3)
Zn1 N1 C6 N2 -4.4(4)
C4 C5 C6 N1 0.8(6)
C4 C5 C6 N2 179.2(3)
C8 N2 C6 N1 180.0(3)
N3 N2 C6 N1 5.4(4)
C8 N2 C6 C5 1.5(6)
N3 N2 C6 C5 -173.1(3)
N3 N2 C8 C9 -0.3(4)
C6 N2 C8 C9 -175.1(3)
N3 N2 C8 C7 -177.8(3)
C6 N2 C8 C7 7.3(6)
N2 C8 C9 C10 0.2(4)
C7 C8 C9 C10 177.6(4)
N2 N3 C10 C9 -0.1(4)
Zn1 N3 C10 C9 -180.0(3)
N2 N3 C10 C11 179.4(3)
Zn1 N3 C10 C11 -0.6(6)
C8 C9 C10 N3 -0.1(4)
C8 C9 C10 C11 -179.5(4)
Zn1 O3 C12 O4 177.0(3)
Zn1 O3 C12 C13 -2.9(4)
C17 N4 C13 C14 -0.8(5)
Zn1 N4 C13 C14 -173.1(2)
C17 N4 C13 C12 178.3(3)
Zn1 N4 C13 C12 6.0(3)
O4 C12 C13 N4 178.1(3)
O3 C12 C13 N4 -2.1(4)
O4 C12 C13 C14 -2.9(5)
O3 C12 C13 C14 177.0(3)
N4 C13 C14 C15 1.6(5)
C12 C13 C14 C15 -177.3(3)
C13 C14 C15 C16 -0.8(6)
C14 C15 C16 C17 -0.8(6)
C13 N4 C17 C16 -0.9(5)
Zn1 N4 C17 C16 170.9(3)
C13 N4 C17 N5 -179.0(3)
Zn1 N4 C17 N5 -7.2(4)
C15 C16 C17 N4 1.7(5)
C15 C16 C17 N5 179.5(3)
C19 N5 C17 N4 -172.0(3)
N6 N5 C17 N4 9.6(4)
C19 N5 C17 C16 10.0(6)
N6 N5 C17 C16 -168.4(3)
N6 N5 C19 C20 0.1(4)
C17 N5 C19 C20 -178.4(4)
N6 N5 C19 C18 -178.3(4)
C17 N5 C19 C18 3.2(7)
N5 C19 C20 C21 0.3(5)
C18 C19 C20 C21 178.6(4)
N5 N6 C21 C20 0.6(4)
Zn1 N6 C21 C20 -170.8(3)
N5 N6 C21 C22 -177.8(4)
Zn1 N6 C21 C22 10.8(7)
C19 C20 C21 N6 -0.6(5)
C19 C20 C21 C22 177.7(4)
